data_1512257
loop_
_publ_author_name
'Surov, Artem O.'
'Bui, Cong Trinh'
'Proshin, Alexey N.'
'Roussel, Pascal'
'Idrissi, Abdenacer'
'Perlovich, German L.'

_publ_section_title
;
 Novel 1,2,4-thiadiazole derivatives: crystal structure, conformational
 analysis, hydrogen bond networks, calculations, and thermodynamic
 characteristics of crystal lattices.
;
_journal_issue 36
_journal_name_full 'The journal of physical chemistry. B'
_journal_page_first 10414
_journal_page_last 10429
_journal_paper_doi 10.1021/jp405624e
_journal_volume 117
_journal_year 2013
_chemical_formula_moiety 'C11 H12 Cl1 N3 O1 S1'
_chemical_formula_sum 'C11 H12 Cl N3 O S'
_chemical_formula_weight 269.75
_space_group_IT_number 14
_symmetry_cell_setting monoclinic
_symmetry_space_group_name_Hall '-P 2ybc'
_symmetry_space_group_name_H-M 'P 1 21/c 1'
_atom_sites_solution_hydrogens difmap
_atom_sites_solution_primary other
_cell_angle_alpha 90
_cell_angle_beta 90.590(3)
_cell_angle_gamma 90
_cell_formula_units_Z 4
_cell_length_a 12.606(8)
_cell_length_b 12.807(8)
_cell_length_c 7.633(7)
_cell_measurement_reflns_used 6188
_cell_measurement_temperature 293
_cell_measurement_theta_max 25
_cell_measurement_theta_min 2
_cell_volume 1232.2(16)
_computing_cell_refinement 'Apex2 (Bruker AXS, 2006)'
_computing_data_collection 'Apex2 (Bruker AXS, 2006)'
_computing_data_reduction 'Apex2 (Bruker AXS, 2006)'
_computing_molecular_graphics 'CAMERON (Watkin et al., 1996)'
_computing_publication_material 'CRYSTALS (Betteridge et al., 2003)'
_computing_structure_refinement 'CRYSTALS (Betteridge et al., 2003)'
_computing_structure_solution 'Superflip (Palatinus & Chapuis, 2007)'
_diffrn_ambient_temperature 293
_diffrn_measured_fraction_theta_full 0.990
_diffrn_measured_fraction_theta_max 0.980
_diffrn_measurement_device Area
_diffrn_measurement_device_type 'Bruker Kappa Apex2'
_diffrn_measurement_method '\f & \w scans'
_diffrn_radiation_monochromator graphite
_diffrn_radiation_type 'Mo K\a'
_diffrn_radiation_wavelength 0.71073
_diffrn_reflns_av_R_equivalents 0.052
_diffrn_reflns_limit_h_max 15
_diffrn_reflns_limit_h_min -15
_diffrn_reflns_limit_k_max 15
_diffrn_reflns_limit_k_min -15
_diffrn_reflns_limit_l_max 8
_diffrn_reflns_limit_l_min -9
_diffrn_reflns_number 15882
_diffrn_reflns_theta_full 25.248
_diffrn_reflns_theta_max 25.764
_diffrn_reflns_theta_min 1.616
_diffrn_standards_number 0
_exptl_absorpt_coefficient_mu 0.466
_exptl_absorpt_correction_T_max 1.00
_exptl_absorpt_correction_T_min 0.90
_exptl_absorpt_correction_type multi-scan
_exptl_absorpt_process_details 'SADABS (Siemens, 1996)'
_exptl_crystal_colour colourless
_exptl_crystal_density_diffrn 1.454
_exptl_crystal_density_method 'not measured'
_exptl_crystal_description platelet
_exptl_crystal_F_000 560
_exptl_crystal_size_max 0.030
_exptl_crystal_size_mid 0.020
_exptl_crystal_size_min 0.005
_refine_diff_density_max 0.60
_refine_diff_density_min -0.34
_refine_ls_extinction_method None
_refine_ls_goodness_of_fit_ref 1.1221
_refine_ls_hydrogen_treatment constr
_refine_ls_matrix_type full
_refine_ls_number_parameters 154
_refine_ls_number_reflns 1641
_refine_ls_number_restraints 0
_refine_ls_R_factor_all 0.0679
_refine_ls_R_factor_gt 0.0536
_refine_ls_shift/su_max 0.0004601
_refine_ls_shift/su_mean 0.0000177
_refine_ls_structure_factor_coef F
_refine_ls_weighting_details
;
 Method, part 1, Chebychev polynomial, (Watkin, 1994, Prince, 1982) 
 [weight] = 1.0/[A~0~*T~0~(x)+A~1~*T~1~(x) ... +A~n-1~]*T~n-1~(x)] 
 where A~i~ are the Chebychev coefficients listed below and x= Fcalc/Fmax 
 Method = Robust Weighting (Prince, 1982) 
 W = [weight] * [1-(deltaF/6*sigmaF)^2^]^2^ 
 A~i~ are: 
 0.292 0.257 0.137 
;
_refine_ls_weighting_scheme calc
_refine_ls_wR_factor_all 0.0652
_refine_ls_wR_factor_gt 0.0511
_refine_ls_wR_factor_ref 0.0484
_reflns_limit_h_max 15
_reflns_limit_h_min -15
_reflns_limit_k_max 15
_reflns_limit_k_min 0
_reflns_limit_l_max 9
_reflns_limit_l_min 0
_reflns_number_gt 1856
_reflns_number_total 2309
_reflns_threshold_expression I>2.0\s(I)
_oxford_diffrn_Wilson_B_factor 0.00
_oxford_diffrn_Wilson_scale 0.00
_oxford_refine_ls_r_factor_ref 0.0476
_oxford_refine_ls_scale 0.1963(5)
_oxford_reflns_number_all 2300
_oxford_reflns_threshold_expression_ref I>0.0\s(I)
_cod_data_source_file jp405624e_si_006.cif
_cod_data_source_block 1
_cod_depositor_comments
;
The following automatic conversions were performed:

'_atom_sites_solution_primary' value 'Other' changed to 'other'
according to /home/saulius/struct/CIF-dictionaries/cif_core.dic
dictionary named 'cif_core.dic' version 2.4.2 from 2011-04-26.

Automatic conversion script
Id: cif_fix_values 1891 2012-01-12 08:04:46Z andrius 
;
_cod_original_sg_symbol_H-M 'P 1 21/c 1 '
_cod_original_formula_sum 'C11 H12 Cl1 N3 O1 S1'
_cod_database_code 1512257

loop_
_symmetry_equiv_pos_as_xyz
x,y,z
-x,-y,-z
-x,y+1/2,-z+1/2
x,-y+1/2,z+1/2

loop_
_atom_site_label
_atom_site_type_symbol
_atom_site_fract_x
_atom_site_fract_y
_atom_site_fract_z
_atom_site_U_iso_or_equiv
_atom_site_occupancy
_atom_site_adp_type
_atom_site_refinement_flags_posn
Cl1 Cl 1.03045(6) 0.29175(8) 0.47646(15) 0.0759 1.0000 Uani .
C2 C 0.9016(2) 0.3297(2) 0.5244(4) 0.0449 1.0000 Uani .
C3 C 0.8192(2) 0.2633(2) 0.4832(4) 0.0428 1.0000 Uani .
C4 C 0.7160(2) 0.2934(2) 0.5211(4) 0.0372 1.0000 Uani .
N5 N 0.63496(18) 0.22126(18) 0.4857(3) 0.0453 1.0000 Uani .
C6 C 0.5359(2) 0.2423(2) 0.4283(4) 0.0378 1.0000 Uani .
S7 S 0.48441(7) 0.36414(6) 0.37963(12) 0.0522 1.0000 Uani .
N8 N 0.3686(2) 0.3139(2) 0.3158(4) 0.0528 1.0000 Uani .
C9 C 0.3748(2) 0.2128(2) 0.3314(4) 0.0477 1.0000 Uani .
N10 N 0.46681(19) 0.16845(19) 0.3935(3) 0.0463 1.0000 Uani .
C11 C 0.2833(3) 0.1432(3) 0.2823(5) 0.0638 1.0000 Uani .
C12 C 0.2496(2) 0.0727(3) 0.4248(5) 0.0573 1.0000 Uani .
O13 O 0.33008(16) -0.00143(16) 0.4708(3) 0.0574 1.0000 Uani .
C14 C 0.1505(3) 0.0135(3) 0.3788(5) 0.0678 1.0000 Uani .
C15 C 0.6977(2) 0.3902(2) 0.5945(4) 0.0427 1.0000 Uani .
C16 C 0.7813(2) 0.4560(2) 0.6313(4) 0.0468 1.0000 Uani .
C17 C 0.8847(2) 0.4263(2) 0.5978(4) 0.0465 1.0000 Uani .
H31 H 0.8322 0.1985 0.4297 0.0502 1.0000 Uiso R
H112 H 0.3050 0.0968 0.1840 0.0781 1.0000 Uiso R
H111 H 0.2238 0.1880 0.2471 0.0770 1.0000 Uiso R
H121 H 0.2377 0.1200 0.5287 0.0702 1.0000 Uiso R
H142 H 0.1281 -0.0265 0.4802 0.1019 1.0000 Uiso R
H141 H 0.0946 0.0615 0.3456 0.1020 1.0000 Uiso R
H143 H 0.1647 -0.0334 0.2841 0.1013 1.0000 Uiso R
H151 H 0.6283 0.4108 0.6200 0.0509 1.0000 Uiso R
H161 H 0.7689 0.5213 0.6799 0.0559 1.0000 Uiso R
H171 H 0.9416 0.4707 0.6239 0.0556 1.0000 Uiso R
H51 H 0.6529 0.1544 0.4908 0.0545 1.0000 Uiso R
H131 H 0.3905 0.0214 0.4849 0.0867 1.0000 Uiso R

loop_
_atom_site_aniso_label
_atom_site_aniso_U_11
_atom_site_aniso_U_22
_atom_site_aniso_U_33
_atom_site_aniso_U_23
_atom_site_aniso_U_13
_atom_site_aniso_U_12
Cl1 0.0391(4) 0.0801(7) 0.1086(8) -0.0227(6) 0.0051(4) 0.0021(4)
C2 0.0386(16) 0.0501(17) 0.0460(18) -0.0001(14) -0.0003(13) 0.0002(13)
C3 0.0462(16) 0.0357(14) 0.0464(17) -0.0040(13) -0.0016(13) 0.0031(13)
C4 0.0387(14) 0.0350(14) 0.0378(15) 0.0013(12) -0.0015(12) -0.0014(12)
N5 0.0382(13) 0.0317(12) 0.0659(16) -0.0017(11) -0.0038(11) 0.0018(10)
C6 0.0399(15) 0.0357(14) 0.0379(15) 0.0026(12) 0.0027(12) 0.0008(12)
S7 0.0537(5) 0.0347(4) 0.0682(5) 0.0036(4) -0.0096(4) 0.0037(3)
N8 0.0486(15) 0.0467(16) 0.0629(18) 0.0107(13) -0.0081(13) 0.0034(12)
C9 0.0413(16) 0.0475(18) 0.0544(19) 0.0128(15) -0.0035(13) 0.0003(14)
N10 0.0387(13) 0.0402(13) 0.0598(17) 0.0075(11) -0.0051(12) -0.0007(11)
C11 0.0494(18) 0.064(2) 0.077(2) 0.0212(19) -0.0175(17) -0.0068(16)
C12 0.0459(18) 0.0477(18) 0.078(2) 0.0082(17) -0.0154(16) -0.0018(14)
O13 0.0442(11) 0.0386(11) 0.0891(17) 0.0130(11) -0.0150(11) 0.0003(9)
C14 0.0538(19) 0.059(2) 0.090(3) 0.0171(19) -0.0241(18) -0.0144(17)
C15 0.0429(16) 0.0422(16) 0.0428(17) -0.0019(13) 0.0028(12) 0.0039(12)
C16 0.0569(19) 0.0364(15) 0.0470(18) -0.0049(13) -0.0033(14) -0.0015(13)
C17 0.0464(17) 0.0463(17) 0.0465(18) -0.0009(14) -0.0055(13) -0.0093(14)

loop_
_atom_type_symbol
_atom_type_scat_dispersion_real
_atom_type_scat_dispersion_imag
_atom_type_scat_Cromer_Mann_a1
_atom_type_scat_Cromer_Mann_b1
_atom_type_scat_Cromer_Mann_a2
_atom_type_scat_Cromer_Mann_b2
_atom_type_scat_Cromer_Mann_a3
_atom_type_scat_Cromer_Mann_b3
_atom_type_scat_Cromer_Mann_a4
_atom_type_scat_Cromer_Mann_b4
_atom_type_scat_Cromer_Mann_c
_atom_type_scat_source
C 0.0033 0.0016 2.3100 20.8439 1.0200 10.2075 1.5886 0.5687 0.8650 51.6512 0.2156 'International Tables Vol C 4.2.6.8 and 6.1.1.4'
H 0.0000 0.0000 0.4930 10.5109 0.3229 26.1257 0.1402 3.1424 0.0408 57.7998 0.0030 'International Tables Vol C 4.2.6.8 and 6.1.1.4'
N 0.0061 0.0033 12.2126 0.0057 3.1322 9.8933 2.0125 28.9975 1.1663 0.5826 -11.5290 'International Tables Vol C 4.2.6.8 and 6.1.1.4'
O 0.0106 0.0060 3.0485 13.2771 2.2868 5.7011 1.5463 0.3239 0.8670 32.9089 0.2508 'International Tables Vol C 4.2.6.8 and 6.1.1.4'
S 0.1246 0.1234 6.9053 1.4679 5.2034 22.2151 1.4379 0.2536 1.5863 56.1720 0.8669 'International Tables Vol C 4.2.6.8 and 6.1.1.4'
Cl 0.1484 0.1585 11.4604 0.0104 7.1964 1.1662 6.2556 18.5194 1.6455 47.7784 -9.5574 'International Tables Vol C 4.2.6.8 and 6.1.1.4'

loop_
_geom_angle_atom_site_label_1
_geom_angle_atom_site_label_2
_geom_angle_atom_site_label_3
_geom_angle
_geom_angle_publ_flag
Cl1 C2 C3 118.9(2) yes
Cl1 C2 C17 119.1(2) yes
C3 C2 C17 122.0(3) yes
C2 C3 C4 119.1(3) yes
C2 C3 H31 120.8 no
C4 C3 H31 120.1 no
C3 C4 N5 117.4(2) yes
C3 C4 C15 119.6(3) yes
N5 C4 C15 123.0(3) yes
C4 N5 C6 127.1(2) yes
C4 N5 H51 116.3 no
C6 N5 H51 116.3 no
N5 C6 S7 126.6(2) yes
N5 C6 N10 122.2(2) yes
S7 C6 N10 111.1(2) yes
C6 S7 N8 92.32(14) yes
S7 N8 C9 107.9(2) yes
N8 C9 N10 119.5(3) yes
N8 C9 C11 121.5(3) yes
N10 C9 C11 119.1(3) yes
C9 N10 C6 109.2(2) yes
C9 C11 C12 113.8(3) yes
C9 C11 H112 109.0 no
C12 C11 H112 105.8 no
C9 C11 H111 107.7 no
C12 C11 H111 109.6 no
H112 C11 H111 111.1 no
C11 C12 O13 112.2(3) yes
C11 C12 C14 112.4(3) yes
O13 C12 C14 107.9(3) yes
C11 C12 H121 104.9 no
O13 C12 H121 108.4 no
C14 C12 H121 110.9 no
C12 O13 H131 116.7 no
C12 C14 H142 109.2 no
C12 C14 H141 110.0 no
H142 C14 H141 109.0 no
C12 C14 H143 109.5 no
H142 C14 H143 109.2 no
H141 C14 H143 110.0 no
C4 C15 C16 120.1(3) yes
C4 C15 H151 119.9 no
C16 C15 H151 119.9 no
C15 C16 C17 121.0(3) yes
C15 C16 H161 120.1 no
C17 C16 H161 118.9 no
C16 C17 C2 118.2(3) yes
C16 C17 H171 121.0 no
C2 C17 H171 120.8 no

loop_
_geom_bond_atom_site_label_1
_geom_bond_atom_site_label_2
_geom_bond_distance
_geom_bond_publ_flag
Cl1 C2 1.738(3) yes
C2 C3 1.376(4) yes
C2 C17 1.375(4) yes
C3 C4 1.390(4) yes
C3 H31 0.940 no
C4 N5 1.402(4) yes
C4 C15 1.381(4) yes
N5 C6 1.346(4) yes
N5 H51 0.886 no
C6 S7 1.729(3) yes
C6 N10 1.311(4) yes
S7 N8 1.663(3) yes
N8 C9 1.303(4) yes
C9 N10 1.372(4) yes
C9 C11 1.502(4) yes
C11 C12 1.479(5) yes
C11 H112 0.998 no
C11 H111 0.979 no
C12 O13 1.431(4) yes
C12 C14 1.500(4) yes
C12 H121 1.011 no
O13 H131 0.822 no
C14 H142 0.973 no
C14 H141 0.968 no
C14 H143 0.958 no
C15 C16 1.376(4) yes
C15 H151 0.936 no
C16 C17 1.385(4) yes
C16 H161 0.929 no
C17 H171 0.935 no

loop_
_geom_hbond_atom_site_label_D
_geom_hbond_atom_site_label_H
_geom_hbond_atom_site_label_A
_geom_hbond_site_symmetry_A
_geom_hbond_angle_DHA
_geom_hbond_distance_DH
_geom_hbond_distance_HA
_geom_hbond_distance_DA
_geom_hbond_publ_flag
N5 H51 O13 2_656 169.59(10) 0.886 1.993 2.868(4) yes
O13 H131 N10 . 131.45(8) 0.822 2.230 2.841(4) yes
